data_7202376
loop_
_publ_author_name
'Mishra, Ashutosh Kumar'
'Purohit, Chandra Shekhar'
'Verma, Sandeep'

_publ_section_title
;
 Contrasting crystallographic signatures of Ag(i)- and
 Cu(ii)-N6,N6&#x2032;- bisadenine complexes: extended vs. foldback
 geometries
;
_journal_issue 10
_journal_name_full CrystEngComm
_journal_page_first 1296
_journal_paper_doi 10.1039/b811205n
_journal_volume 10
_journal_year 2008
_chemical_formula_moiety 'C21 H30 Cl2 Cu N10 O2'
_chemical_formula_sum 'C21 H29 Cl2 Cu N10 O2'
_chemical_formula_weight 587.98
_chemical_name_common 'bis adenine copper complex'
_chemical_name_systematic
;
?
;
_space_group_IT_number 2
_symmetry_cell_setting triclinic
_symmetry_space_group_name_Hall '-P 1'
_symmetry_space_group_name_H-M 'P -1'
_atom_sites_solution_hydrogens geom
_atom_sites_solution_primary direct
_atom_sites_solution_secondary difmap
_audit_creation_method SHELXL-97
_cell_angle_alpha 69.1570(10)
_cell_angle_beta 84.6630(10)
_cell_angle_gamma 78.6340(10)
_cell_formula_units_Z 2
_cell_length_a 9.6584(6)
_cell_length_b 11.3064(7)
_cell_length_c 13.3168(8)
_cell_measurement_temperature 293(2)
_cell_measurement_theta_max 28.3
_cell_measurement_theta_min 2.1
_cell_volume 1331.98(14)
_computing_cell_refinement 'SMART 5.628 (Bruker, 2003)'
_computing_data_collection 'SMART 5.628 (Bruker, 2003)'
_computing_data_reduction 'SAINT+ 6.45 (Bruker, 2003)'
_computing_molecular_graphics 'diamond 3.1d'
_computing_structure_refinement 'SHELXL-97 (Sheldrick, 1997)'
_computing_structure_solution Sir92
_diffrn_ambient_temperature 293(2)
_diffrn_measured_fraction_theta_full 0.956
_diffrn_measured_fraction_theta_max 0.956
_diffrn_measurement_device_type 'CCD area Detector'
_diffrn_measurement_method 'Phi-Omega scans'
_diffrn_radiation_monochromator graphite
_diffrn_radiation_source 'fine-focus sealed tube'
_diffrn_radiation_type MoK\a
_diffrn_radiation_wavelength 0.71073
_diffrn_reflns_av_R_equivalents 0.0238
_diffrn_reflns_av_sigmaI/netI 0.0552
_diffrn_reflns_limit_h_max 12
_diffrn_reflns_limit_h_min -12
_diffrn_reflns_limit_k_max 14
_diffrn_reflns_limit_k_min -14
_diffrn_reflns_limit_l_max 12
_diffrn_reflns_limit_l_min -17
_diffrn_reflns_number 8830
_diffrn_reflns_theta_full 28.30
_diffrn_reflns_theta_max 28.30
_diffrn_reflns_theta_min 2.07
_exptl_absorpt_coefficient_mu 1.060
_exptl_absorpt_correction_T_max 0.8322
_exptl_absorpt_correction_T_min 0.8160
_exptl_absorpt_correction_type psi-scan
_exptl_absorpt_process_details '(North et al., 1968)'
_exptl_crystal_colour greenish
_exptl_crystal_density_diffrn 1.466
_exptl_crystal_density_method 'not measured'
_exptl_crystal_description cuboid
_exptl_crystal_F_000 608
_exptl_crystal_size_max 0.20
_exptl_crystal_size_mid 0.18
_exptl_crystal_size_min 0.18
_refine_diff_density_max 1.096
_refine_diff_density_min -1.609
_refine_diff_density_rms 0.204
_refine_ls_extinction_method none
_refine_ls_goodness_of_fit_ref 1.148
_refine_ls_hydrogen_treatment constr
_refine_ls_matrix_type full
_refine_ls_number_parameters 347
_refine_ls_number_reflns 6315
_refine_ls_number_restraints 30
_refine_ls_restrained_S_all 1.145
_refine_ls_R_factor_all 0.0998
_refine_ls_R_factor_gt 0.0680
_refine_ls_shift/su_max 0.001
_refine_ls_shift/su_mean 0.000
_refine_ls_structure_factor_coef Fsqd
_refine_ls_weighting_details 'calc w=1/[\s^2^(Fo^2^)+(0.1358P)^2^+5.4740P] where P=(Fo^2^+2Fc^2^)/3'
_refine_ls_weighting_scheme calc
_refine_ls_wR_factor_gt 0.1767
_refine_ls_wR_factor_ref 0.2664
_reflns_number_gt 4837
_reflns_number_total 6315
_reflns_threshold_expression >2sigma(I)
_cod_data_source_file b811205n.txt
_cod_data_source_block Bisadenine_copper_complex
_cod_depositor_comments
;
The following automatic conversions were performed:
'_symmetry_cell_setting' value 'Triclinic' changed to 'triclinic'
according to '/home/saulius/struct/CIF-dictionaries/cif_core.dic'
dictionary named 'cif_core.dic' version 2.4.1 from 2010-06-29.

Automatic conversion script
Id: cif_fix_enum 1527 2010-12-29 10:47:43Z saulius 
;
_cod_original_sg_symbol_H-M P-1
_cod_database_code 7202376

loop_
_symmetry_equiv_pos_as_xyz
'x, y, z'
'-x, -y, -z'

loop_
_atom_site_label
_atom_site_type_symbol
_atom_site_fract_x
_atom_site_fract_y
_atom_site_fract_z
_atom_site_U_iso_or_equiv
_atom_site_adp_type
_atom_site_occupancy
_atom_site_symmetry_multiplicity
_atom_site_calc_flag
_atom_site_refinement_flags
_atom_site_disorder_assembly
_atom_site_disorder_group
Cu1 Cu 0.75108(6) 0.37781(6) 0.73683(5) 0.0223(2) Uani 1 1 d . . .
Cl2 Cl 0.85702(14) 0.16606(13) 0.78495(12) 0.0287(3) Uani 1 1 d . . .
Cl1 Cl 0.67451(16) 0.53996(14) 0.57640(11) 0.0325(3) Uani 1 1 d . . .
N9' N 0.3720(5) 0.2592(4) 0.7375(4) 0.0242(9) Uani 1 1 d . . .
N3' N 0.3074(5) 0.1317(4) 0.9195(4) 0.0223(9) Uani 1 1 d . . .
N1' N 0.4618(4) 0.1336(4) 1.0515(4) 0.0223(9) Uani 1 1 d . . .
N6 N 0.9504(4) 0.2550(4) 0.9722(4) 0.0228(9) Uani 1 1 d . . .
H6 H 0.8900 0.2431 0.9348 0.027 Uiso 1 1 calc R . .
N6' N 0.6430(5) 0.2526(4) 1.0103(4) 0.0236(9) Uani 1 1 d . . .
H6' H 0.6797 0.3146 0.9647 0.028 Uiso 1 1 calc R . .
N1 N 1.1197(5) 0.3698(4) 0.9844(4) 0.0232(9) Uani 1 1 d . . .
N7 N 0.9395(4) 0.4335(4) 0.7297(4) 0.0233(9) Uani 1 1 d . . .
N9 N 1.1029(5) 0.5594(4) 0.6652(4) 0.0256(9) Uani 1 1 d . . .
N3 N 1.2175(5) 0.5225(5) 0.8302(4) 0.0268(10) Uani 1 1 d . . .
N7' N 0.5616(5) 0.3254(4) 0.7706(4) 0.0245(9) Uani 1 1 d . . .
C13 C 0.8392(6) 0.1054(5) 1.1261(5) 0.0253(11) Uani 1 1 d . . .
H13A H 0.8546 0.0498 1.2003 0.030 Uiso 1 1 calc R . .
H13B H 0.8353 0.0515 1.0841 0.030 Uiso 1 1 calc R . .
C5' C 0.5055(5) 0.2499(5) 0.8683(4) 0.0231(10) Uani 1 1 d . . .
C4 C 1.1231(5) 0.5017(5) 0.7747(4) 0.0233(10) Uani 1 1 d . . .
C6 C 1.0306(5) 0.3454(5) 0.9242(4) 0.0211(10) Uani 1 1 d . . .
C6' C 0.5394(5) 0.2133(5) 0.9767(4) 0.0206(10) Uani 1 1 d . . .
C10 C 1.1905(7) 0.6456(6) 0.5901(5) 0.0357(13) Uani 1 1 d . . .
H10A H 1.1799 0.6457 0.5184 0.043 Uiso 1 1 calc R . .
H10B H 1.2887 0.6117 0.6088 0.043 Uiso 1 1 calc R . .
C12 C 0.6981(5) 0.1968(5) 1.1193(4) 0.0242(10) Uani 1 1 d . . .
H12A H 0.6296 0.1504 1.1674 0.029 Uiso 1 1 calc R . .
H12B H 0.7100 0.2657 1.1433 0.029 Uiso 1 1 calc R . .
C4' C 0.3893(5) 0.2073(5) 0.8479(4) 0.0203(10) Uani 1 1 d . . .
C14 C 0.9628(6) 0.1766(5) 1.0853(5) 0.0255(11) Uani 1 1 d . . .
H14A H 0.9664 0.2311 1.1268 0.031 Uiso 1 1 calc R . .
H14B H 1.0502 0.1148 1.0957 0.031 Uiso 1 1 calc R . .
C10' C 0.2688(7) 0.2327(6) 0.6785(5) 0.0319(12) Uani 1 1 d . . .
H10C H 0.2394 0.3088 0.6168 0.038 Uiso 1 1 calc R . .
H10D H 0.1861 0.2140 0.7245 0.038 Uiso 1 1 calc R . .
C5 C 1.0242(5) 0.4194(5) 0.8127(4) 0.0205(10) Uani 1 1 d . . .
C2' C 0.3537(6) 0.0981(5) 1.0182(4) 0.0249(10) Uani 1 1 d . . .
H2' H 0.3050 0.0424 1.0720 0.030 Uiso 1 1 calc R . .
C8' C 0.4790(5) 0.3283(5) 0.6964(4) 0.0193(9) Uani 1 1 d . . .
H8' H 0.4917 0.3726 0.6234 0.023 Uiso 1 1 calc R . .
C8 C 0.9914(6) 0.5182(6) 0.6437(4) 0.0262(11) Uani 1 1 d . . .
H8 H 0.9541 0.5460 0.5755 0.031 Uiso 1 1 calc R . .
C2 C 1.2058(6) 0.4550(5) 0.9350(5) 0.0264(11) Uani 1 1 d . . .
H2 H 1.2648 0.4687 0.9796 0.032 Uiso 1 1 calc R . .
C11' C 0.3260(9) 0.1218(9) 0.6409(7) 0.054(2) Uani 1 1 d U . .
O1 O 0.6931(4) 0.4979(4) 0.8393(3) 0.0236(8) Uani 1 1 d . . .
O2 O 1.1649(4) 0.3100(4) 1.2020(3) 0.0299(9) Uani 1 1 d . . .
H2A H 1.1535 0.3131 1.1408 0.045 Uiso 1 1 calc R . .
C16 C 0.5515(6) 0.5691(6) 0.8345(5) 0.0334(13) Uani 1 1 d . . .
H16A H 0.5225 0.6060 0.7612 0.050 Uiso 1 1 calc R . .
H16B H 0.5486 0.6364 0.8632 0.050 Uiso 1 1 calc R . .
H16C H 0.4888 0.5124 0.8761 0.050 Uiso 1 1 calc R . .
C15 C 1.2345(7) 0.1842(6) 1.2634(5) 0.0343(13) Uani 1 1 d . . .
H15A H 1.2659 0.1853 1.3293 0.051 Uiso 1 1 calc R . .
H15B H 1.3143 0.1578 1.2228 0.051 Uiso 1 1 calc R . .
H15C H 1.1699 0.1249 1.2792 0.051 Uiso 1 1 calc R . .
C13B C 0.1960(13) 0.1214(12) 0.5686(9) 0.035(3) Uani 0.526(12) 1 d PU . .
H13C H 0.2222 0.0528 0.5402 0.053 Uiso 0.526(12) 1 calc PR . .
H13D H 0.1781 0.2020 0.5104 0.053 Uiso 0.526(12) 1 calc PR . .
H13E H 0.1123 0.1091 0.6131 0.053 Uiso 0.526(12) 1 calc PR . .
C11 C 1.1567(9) 0.7813(6) 0.5882(6) 0.0468(17) Uani 1 1 d U . .
C12B C 1.2730(17) 0.8532(14) 0.5157(13) 0.050(4) Uani 0.526(12) 1 d PU . .
H12C H 1.2548 0.9410 0.5125 0.075 Uiso 0.526(12) 1 calc PR . .
H12D H 1.2715 0.8505 0.4446 0.075 Uiso 0.526(12) 1 calc PR . .
H12E H 1.3641 0.8121 0.5457 0.075 Uiso 0.526(12) 1 calc PR . .
C13A C 0.4733(16) 0.1157(14) 0.5810(12) 0.039(3) Uani 0.474(12) 1 d PU . .
H13F H 0.4942 0.0393 0.5625 0.059 Uiso 0.474(12) 1 calc PR . .
H13G H 0.5449 0.1144 0.6270 0.059 Uiso 0.474(12) 1 calc PR . .
H13H H 0.4711 0.1899 0.5167 0.059 Uiso 0.474(12) 1 calc PR . .
C12A C 1.015(2) 0.8352(19) 0.5094(19) 0.071(6) Uani 0.474(12) 1 d PU . .
H12F H 0.9795 0.9239 0.5003 0.107 Uiso 0.474(12) 1 calc PR . .
H12G H 0.9423 0.7853 0.5425 0.107 Uiso 0.474(12) 1 calc PR . .
H12H H 1.0410 0.8272 0.4405 0.107 Uiso 0.474(12) 1 calc PR . .

loop_
_atom_site_aniso_label
_atom_site_aniso_U_11
_atom_site_aniso_U_22
_atom_site_aniso_U_33
_atom_site_aniso_U_23
_atom_site_aniso_U_13
_atom_site_aniso_U_12
Cu1 0.0198(3) 0.0236(4) 0.0242(4) -0.0081(3) 0.0011(2) -0.0061(2)
Cl2 0.0229(6) 0.0243(6) 0.0406(8) -0.0137(5) -0.0001(5) -0.0039(5)
Cl1 0.0356(8) 0.0355(7) 0.0264(7) -0.0059(5) -0.0040(5) -0.0140(6)
N9' 0.021(2) 0.026(2) 0.027(2) -0.0101(18) -0.0017(17) -0.0056(17)
N3' 0.022(2) 0.0154(19) 0.028(2) -0.0053(17) 0.0000(17) -0.0046(16)
N1' 0.0153(19) 0.025(2) 0.025(2) -0.0052(17) 0.0038(16) -0.0087(16)
N6 0.017(2) 0.028(2) 0.023(2) -0.0062(18) -0.0064(16) -0.0052(17)
N6' 0.019(2) 0.029(2) 0.020(2) -0.0037(17) -0.0019(16) -0.0068(17)
N1 0.016(2) 0.024(2) 0.031(2) -0.0116(18) -0.0027(17) -0.0018(16)
N7 0.0137(19) 0.024(2) 0.031(2) -0.0101(18) 0.0027(16) -0.0023(16)
N9 0.026(2) 0.023(2) 0.030(2) -0.0092(18) 0.0051(18) -0.0114(18)
N3 0.022(2) 0.027(2) 0.032(2) -0.013(2) 0.0017(18) -0.0036(18)
N7' 0.022(2) 0.026(2) 0.023(2) -0.0068(18) 0.0017(17) -0.0028(17)
C13 0.022(2) 0.025(3) 0.030(3) -0.008(2) 0.000(2) -0.010(2)
C5' 0.015(2) 0.025(3) 0.027(3) -0.008(2) 0.0010(19) -0.0006(19)
C4 0.020(2) 0.022(2) 0.030(3) -0.011(2) 0.002(2) -0.0056(19)
C6 0.013(2) 0.025(2) 0.029(3) -0.013(2) 0.0007(18) -0.0050(18)
C6' 0.019(2) 0.018(2) 0.022(2) -0.0032(18) 0.0027(18) -0.0043(18)
C10 0.032(3) 0.034(3) 0.040(3) -0.009(3) 0.008(3) -0.015(3)
C12 0.018(2) 0.031(3) 0.025(3) -0.011(2) -0.0005(19) -0.004(2)
C4' 0.017(2) 0.019(2) 0.024(2) -0.0070(19) -0.0010(18) -0.0024(18)
C14 0.018(2) 0.028(3) 0.031(3) -0.009(2) 0.001(2) -0.007(2)
C10' 0.030(3) 0.040(3) 0.031(3) -0.016(3) -0.002(2) -0.011(2)
C5 0.014(2) 0.020(2) 0.025(2) -0.0074(19) 0.0033(18) -0.0003(18)
C2' 0.021(2) 0.026(3) 0.028(3) -0.009(2) 0.003(2) -0.006(2)
C8' 0.017(2) 0.018(2) 0.021(2) -0.0041(18) -0.0025(17) -0.0040(18)
C8 0.023(3) 0.036(3) 0.021(2) -0.012(2) 0.0000(19) -0.007(2)
C2 0.021(3) 0.027(3) 0.033(3) -0.011(2) 0.002(2) -0.009(2)
C11' 0.055(4) 0.077(5) 0.061(5) -0.051(4) 0.026(4) -0.046(4)
O1 0.0188(18) 0.0228(18) 0.031(2) -0.0105(15) -0.0017(14) -0.0044(14)
O2 0.026(2) 0.034(2) 0.031(2) -0.0122(17) -0.0014(16) -0.0070(16)
C16 0.018(3) 0.037(3) 0.043(3) -0.014(3) 0.002(2) -0.002(2)
C15 0.037(3) 0.039(3) 0.024(3) -0.010(2) 0.006(2) -0.006(3)
C13B 0.041(6) 0.031(6) 0.028(6) 0.001(4) -0.007(4) -0.012(5)
C11 0.065(5) 0.021(3) 0.055(4) -0.013(3) 0.018(3) -0.018(3)
C12B 0.054(8) 0.041(7) 0.050(8) -0.007(6) 0.007(6) -0.017(6)
C13A 0.041(6) 0.035(7) 0.046(8) -0.019(6) 0.013(6) -0.011(6)
C12A 0.052(8) 0.048(10) 0.088(14) 0.002(10) 0.007(8) -0.002(8)

loop_
_atom_type_symbol
_atom_type_description
_atom_type_scat_dispersion_real
_atom_type_scat_dispersion_imag
_atom_type_scat_source
C C 0.0033 0.0016 'International Tables Vol C Tables 4.2.6.8 and 6.1.1.4'
H H 0.0000 0.0000 'International Tables Vol C Tables 4.2.6.8 and 6.1.1.4'
N N 0.0061 0.0033 'International Tables Vol C Tables 4.2.6.8 and 6.1.1.4'
O O 0.0106 0.0060 'International Tables Vol C Tables 4.2.6.8 and 6.1.1.4'
Cl Cl 0.1484 0.1585 'International Tables Vol C Tables 4.2.6.8 and 6.1.1.4'
Cu Cu 0.3201 1.2651 'International Tables Vol C Tables 4.2.6.8 and 6.1.1.4'

loop_
_geom_angle_atom_site_label_1
_geom_angle_atom_site_label_2
_geom_angle_atom_site_label_3
_geom_angle
_geom_angle_site_symmetry_1
_geom_angle_site_symmetry_3
_geom_angle_publ_flag
N7' Cu1 N7 169.48(19) . . ?
N7' Cu1 O1 88.91(16) . . ?
N7 Cu1 O1 82.03(16) . . ?
N7' Cu1 Cl2 90.09(14) . . ?
N7 Cu1 Cl2 91.41(13) . . ?
O1 Cu1 Cl2 128.66(11) . . ?
N7' Cu1 Cl1 92.37(14) . . ?
N7 Cu1 Cl1 93.86(14) . . ?
O1 Cu1 Cl1 95.96(11) . . ?
Cl2 Cu1 Cl1 135.36(6) . . ?
C8' N9' C4' 106.1(4) . . ?
C8' N9' C10' 127.9(5) . . ?
C4' N9' C10' 125.6(5) . . ?
C2' N3' C4' 110.4(4) . . ?
C2' N1' C6' 118.7(5) . . ?
C6 N6 C14 122.1(4) . . ?
C6 N6 H6 119.0 . . ?
C14 N6 H6 119.0 . . ?
C6' N6' C12 124.4(4) . . ?
C6' N6' H6' 117.8 . . ?
C12 N6' H6' 117.8 . . ?
C2 N1 C6 118.9(5) . . ?
C8 N7 C5 104.6(4) . . ?
C8 N7 Cu1 124.8(4) . . ?
C5 N7 Cu1 129.1(4) . . ?
C8 N9 C4 106.5(4) . . ?
C8 N9 C10 128.3(5) . . ?
C4 N9 C10 125.2(5) . . ?
C4 N3 C2 110.9(5) . . ?
C8' N7' C5' 105.1(4) . . ?
C8' N7' Cu1 122.9(4) . . ?
C5' N7' Cu1 129.9(4) . . ?
C14 C13 C12 112.4(5) . . ?
C14 C13 H13A 109.1 . . ?
C12 C13 H13A 109.1 . . ?
C14 C13 H13B 109.1 . . ?
C12 C13 H13B 109.1 . . ?
H13A C13 H13B 107.9 . . ?
C4' C5' C6' 116.4(5) . . ?
C4' C5' N7' 109.3(5) . . ?
C6' C5' N7' 134.4(5) . . ?
N3 C4 N9 126.0(5) . . ?
N3 C4 C5 128.2(5) . . ?
N9 C4 C5 105.8(5) . . ?
N6 C6 N1 119.1(5) . . ?
N6 C6 C5 123.0(5) . . ?
N1 C6 C5 117.9(5) . . ?
N6' C6' N1' 118.6(5) . . ?
N6' C6' C5' 123.7(5) . . ?
N1' C6' C5' 117.6(5) . . ?
N9 C10 C11 114.6(5) . . ?
N9 C10 H10A 108.6 . . ?
C11 C10 H10A 108.6 . . ?
N9 C10 H10B 108.6 . . ?
C11 C10 H10B 108.6 . . ?
H10A C10 H10B 107.6 . . ?
N6' C12 C13 112.7(4) . . ?
N6' C12 H12A 109.0 . . ?
C13 C12 H12A 109.0 . . ?
N6' C12 H12B 109.0 . . ?
C13 C12 H12B 109.0 . . ?
H12A C12 H12B 107.8 . . ?
N3' C4' N9' 125.9(5) . . ?
N3' C4' C5' 127.8(5) . . ?
N9' C4' C5' 106.3(4) . . ?
N6 C14 C13 111.7(4) . . ?
N6 C14 H14A 109.3 . . ?
C13 C14 H14A 109.3 . . ?
N6 C14 H14B 109.3 . . ?
C13 C14 H14B 109.3 . . ?
H14A C14 H14B 107.9 . . ?
N9' C10' C11' 112.6(5) . . ?
N9' C10' H10C 109.1 . . ?
C11' C10' H10C 109.1 . . ?
N9' C10' H10D 109.1 . . ?
C11' C10' H10D 109.1 . . ?
H10C C10' H10D 107.8 . . ?
N7 C5 C4 109.6(5) . . ?
N7 C5 C6 135.2(5) . . ?
C4 C5 C6 115.2(5) . . ?
N3' C2' N1' 129.0(5) . . ?
N3' C2' H2' 115.5 . . ?
N1' C2' H2' 115.5 . . ?
N7' C8' N9' 113.1(5) . . ?
N7' C8' H8' 123.4 . . ?
N9' C8' H8' 123.4 . . ?
N7 C8 N9 113.4(5) . . ?
N7 C8 H8 123.3 . . ?
N9 C8 H8 123.3 . . ?
N3 C2 N1 128.4(5) . . ?
N3 C2 H2 115.8 . . ?
N1 C2 H2 115.8 . . ?
C10' C11' C13A 120.0(7) . . ?
C10' C11' C13B 102.7(8) . . ?
C13A C11' C13B 113.0(9) . . ?
C16 O1 Cu1 118.3(3) . . ?
C15 O2 H2A 109.5 . . ?
O1 C16 H16A 109.5 . . ?
O1 C16 H16B 109.5 . . ?
H16A C16 H16B 109.5 . . ?
O1 C16 H16C 109.5 . . ?
H16A C16 H16C 109.5 . . ?
H16B C16 H16C 109.5 . . ?
O2 C15 H15A 109.5 . . ?
O2 C15 H15B 109.5 . . ?
H15A C15 H15B 109.5 . . ?
O2 C15 H15C 109.5 . . ?
H15A C15 H15C 109.5 . . ?
H15B C15 H15C 109.5 . . ?
C11' C13B H13C 109.5 . . ?
C11' C13B H13D 109.5 . . ?
H13C C13B H13D 109.5 . . ?
C11' C13B H13E 109.5 . . ?
H13C C13B H13E 109.5 . . ?
H13D C13B H13E 109.5 . . ?
C10 C11 C12B 107.0(8) . . ?
C10 C11 C12A 99.5(9) . . ?
C12B C11 C12A 103.6(10) . . ?
C11 C12B H12C 109.5 . . ?
C11 C12B H12D 109.5 . . ?
H12C C12B H12D 109.5 . . ?
C11 C12B H12E 109.5 . . ?
H12C C12B H12E 109.5 . . ?
H12D C12B H12E 109.5 . . ?
C11' C13A H13F 109.5 . . ?
C11' C13A H13G 109.5 . . ?
H13F C13A H13G 109.5 . . ?
C11' C13A H13H 109.5 . . ?
H13F C13A H13H 109.5 . . ?
H13G C13A H13H 109.5 . . ?
C11 C12A H12F 109.5 . . ?
C11 C12A H12G 109.5 . . ?
H12F C12A H12G 109.5 . . ?
C11 C12A H12H 109.5 . . ?
H12F C12A H12H 109.5 . . ?
H12G C12A H12H 109.5 . . ?

loop_
_geom_bond_atom_site_label_1
_geom_bond_atom_site_label_2
_geom_bond_distance
_geom_bond_site_symmetry_2
_geom_bond_publ_flag
Cu1 N7' 1.996(5) . ?
Cu1 N7 2.024(4) . ?
Cu1 O1 2.213(4) . ?
Cu1 Cl2 2.2922(14) . ?
Cu1 Cl1 2.3334(15) . ?
N9' C8' 1.374(7) . ?
N9' C4' 1.388(7) . ?
N9' C10' 1.459(7) . ?
N3' C2' 1.326(7) . ?
N3' C4' 1.346(7) . ?
N1' C2' 1.351(7) . ?
N1' C6' 1.362(6) . ?
N6 C6 1.344(7) . ?
N6 C14 1.453(7) . ?
N6 H6 0.8600 . ?
N6' C6' 1.340(7) . ?
N6' C12 1.465(7) . ?
N6' H6' 0.8600 . ?
N1 C2 1.348(7) . ?
N1 C6 1.356(7) . ?
N7 C8 1.335(7) . ?
N7 C5 1.381(7) . ?
N9 C8 1.345(7) . ?
N9 C4 1.384(7) . ?
N9 C10 1.462(7) . ?
N3 C4 1.330(7) . ?
N3 C2 1.338(7) . ?
N7' C8' 1.315(7) . ?
N7' C5' 1.406(7) . ?
C13 C14 1.521(7) . ?
C13 C12 1.528(7) . ?
C13 H13A 0.9700 . ?
C13 H13B 0.9700 . ?
C5' C4' 1.390(7) . ?
C5' C6' 1.404(7) . ?
C4 C5 1.399(7) . ?
C6 C5 1.421(7) . ?
C10 C11 1.496(9) . ?
C10 H10A 0.9700 . ?
C10 H10B 0.9700 . ?
C12 H12A 0.9700 . ?
C12 H12B 0.9700 . ?
C14 H14A 0.9700 . ?
C14 H14B 0.9700 . ?
C10' C11' 1.500(10) . ?
C10' H10C 0.9700 . ?
C10' H10D 0.9700 . ?
C2' H2' 0.9300 . ?
C8' H8' 0.9300 . ?
C8 H8 0.9300 . ?
C2 H2 0.9300 . ?
C11' C13A 1.567(15) . ?
C11' C13B 1.654(14) . ?
O1 C16 1.439(7) . ?
O2 C15 1.429(8) . ?
O2 H2A 0.8200 . ?
C16 H16A 0.9600 . ?
C16 H16B 0.9600 . ?
C16 H16C 0.9600 . ?
C15 H15A 0.9600 . ?
C15 H15B 0.9600 . ?
C15 H15C 0.9600 . ?
C13B H13C 0.9600 . ?
C13B H13D 0.9600 . ?
C13B H13E 0.9600 . ?
C11 C12B 1.567(15) . ?
C11 C12A 1.68(2) . ?
C12B H12C 0.9600 . ?
C12B H12D 0.9600 . ?
C12B H12E 0.9600 . ?
C13A H13F 0.9600 . ?
C13A H13G 0.9600 . ?
C13A H13H 0.9600 . ?
C12A H12F 0.9600 . ?
C12A H12G 0.9600 . ?
C12A H12H 0.9600 . ?

loop_
_geom_torsion_atom_site_label_1
_geom_torsion_atom_site_label_2
_geom_torsion_atom_site_label_3
_geom_torsion_atom_site_label_4
_geom_torsion
_geom_torsion_site_symmetry_1
_geom_torsion_site_symmetry_2
_geom_torsion_site_symmetry_3
_geom_torsion_site_symmetry_4
_geom_torsion_publ_flag
N7' Cu1 N7 C8 -138.0(9) . . . . ?
O1 Cu1 N7 C8 -107.3(4) . . . . ?
Cl2 Cu1 N7 C8 123.9(4) . . . . ?
Cl1 Cu1 N7 C8 -11.8(4) . . . . ?
N7' Cu1 N7 C5 25.5(12) . . . . ?
O1 Cu1 N7 C5 56.2(4) . . . . ?
Cl2 Cu1 N7 C5 -72.6(4) . . . . ?
Cl1 Cu1 N7 C5 151.7(4) . . . . ?
N7 Cu1 N7' C8' 161.9(8) . . . . ?
O1 Cu1 N7' C8' 131.5(4) . . . . ?
Cl2 Cu1 N7' C8' -99.9(4) . . . . ?
Cl1 Cu1 N7' C8' 35.5(4) . . . . ?
N7 Cu1 N7' C5' -37.3(12) . . . . ?
O1 Cu1 N7' C5' -67.7(5) . . . . ?
Cl2 Cu1 N7' C5' 61.0(5) . . . . ?
Cl1 Cu1 N7' C5' -163.6(5) . . . . ?
C8' N7' C5' C4' 1.1(6) . . . . ?
Cu1 N7' C5' C4' -162.4(4) . . . . ?
C8' N7' C5' C6' -177.2(6) . . . . ?
Cu1 N7' C5' C6' 19.4(9) . . . . ?
C2 N3 C4 N9 177.6(5) . . . . ?
C2 N3 C4 C5 -2.0(8) . . . . ?
C8 N9 C4 N3 -175.8(5) . . . . ?
C10 N9 C4 N3 5.5(9) . . . . ?
C8 N9 C4 C5 3.9(6) . . . . ?
C10 N9 C4 C5 -174.8(5) . . . . ?
C14 N6 C6 N1 -4.1(7) . . . . ?
C14 N6 C6 C5 177.4(5) . . . . ?
C2 N1 C6 N6 176.1(5) . . . . ?
C2 N1 C6 C5 -5.2(7) . . . . ?
C12 N6' C6' N1' 12.6(8) . . . . ?
C12 N6' C6' C5' -167.5(5) . . . . ?
C2' N1' C6' N6' 177.4(5) . . . . ?
C2' N1' C6' C5' -2.5(7) . . . . ?
C4' C5' C6' N6' -176.0(5) . . . . ?
N7' C5' C6' N6' 2.1(9) . . . . ?
C4' C5' C6' N1' 3.9(7) . . . . ?
N7' C5' C6' N1' -178.0(5) . . . . ?
C8 N9 C10 C11 101.0(8) . . . . ?
C4 N9 C10 C11 -80.6(8) . . . . ?
C6' N6' C12 C13 102.2(6) . . . . ?
C14 C13 C12 N6' 78.4(6) . . . . ?
C2' N3' C4' N9' 179.5(5) . . . . ?
C2' N3' C4' C5' -1.1(7) . . . . ?
C8' N9' C4' N3' -179.5(5) . . . . ?
C10' N9' C4' N3' -5.2(8) . . . . ?
C8' N9' C4' C5' 1.0(6) . . . . ?
C10' N9' C4' C5' 175.3(5) . . . . ?
C6' C5' C4' N3' -2.2(8) . . . . ?
N7' C5' C4' N3' 179.2(5) . . . . ?
C6' C5' C4' N9' 177.3(4) . . . . ?
N7' C5' C4' N9' -1.3(6) . . . . ?
C6 N6 C14 C13 166.4(5) . . . . ?
C12 C13 C14 N6 -62.7(6) . . . . ?
C8' N9' C10' C11' 81.9(7) . . . . ?
C4' N9' C10' C11' -91.1(7) . . . . ?
C8 N7 C5 C4 2.5(6) . . . . ?
Cu1 N7 C5 C4 -163.5(4) . . . . ?
C8 N7 C5 C6 -179.4(6) . . . . ?
Cu1 N7 C5 C6 14.5(9) . . . . ?
N3 C4 C5 N7 175.7(5) . . . . ?
N9 C4 C5 N7 -4.0(6) . . . . ?
N3 C4 C5 C6 -2.8(8) . . . . ?
N9 C4 C5 C6 177.5(4) . . . . ?
N6 C6 C5 N7 7.0(9) . . . . ?
N1 C6 C5 N7 -171.6(5) . . . . ?
N6 C6 C5 C4 -175.0(5) . . . . ?
N1 C6 C5 C4 6.4(7) . . . . ?
C4' N3' C2' N1' 2.9(8) . . . . ?
C6' N1' C2' N3' -1.2(9) . . . . ?
C5' N7' C8' N9' -0.4(6) . . . . ?
Cu1 N7' C8' N9' 164.5(3) . . . . ?
C4' N9' C8' N7' -0.4(6) . . . . ?
C10' N9' C8' N7' -174.5(5) . . . . ?
C5 N7 C8 N9 0.0(6) . . . . ?
Cu1 N7 C8 N9 166.9(4) . . . . ?
C4 N9 C8 N7 -2.5(6) . . . . ?
C10 N9 C8 N7 176.1(5) . . . . ?
C4 N3 C2 N1 3.7(8) . . . . ?
C6 N1 C2 N3 -0.1(9) . . . . ?
N9' C10' C11' C13A -48.8(11) . . . . ?
N9' C10' C11' C13B -175.0(6) . . . . ?
N7' Cu1 O1 C16 -40.0(4) . . . . ?
N7 Cu1 O1 C16 145.4(4) . . . . ?
Cl2 Cu1 O1 C16 -129.2(4) . . . . ?
Cl1 Cu1 O1 C16 52.3(4) . . . . ?
N9 C10 C11 C12B 172.6(8) . . . . ?
N9 C10 C11 C12A -80.0(10) . . . . ?
